data_2002948
loop_
_publ_author_name
'Evans, J. S. O.'
'David, W. I. F.'
'Sleight, A. W.'

_publ_section_title
;
 Structural investigation of the negative-thermal-expansion material
 ZrW~2~O~8~
;
_journal_issue 3
_journal_name_full 'Acta Crystallographica, Section B'
_journal_page_first 333
_journal_page_last 340
_journal_paper_doi 10.1107/S0108768198016966
_journal_volume 55
_journal_year 1999
_chemical_formula_sum 'O8 W2 Zr'
_chemical_formula_weight 586.92
_symmetry_cell_setting cubic
_symmetry_space_group_name_Hall 'P 2ac 2ab 3'
_symmetry_space_group_name_H-M 'P 21 3'
_cell_angle_alpha 90
_cell_angle_beta 90
_cell_angle_gamma 90
_cell_formula_units_Z 4
_cell_length_a 9.179989
_cell_length_b 9.179989
_cell_length_c 9.179989
_cell_volume 773.60
_diffrn_radiation_probe neutron
_diffrn_radiation_type neutron
_cod_database_code 2002948

loop_
_atom_site_label
_atom_site_fract_x
_atom_site_fract_y
_atom_site_fract_z
Zr1 0.00130(10) 0.00130(10) 0.00130(10)
W1 0.34050(10) 0.34050(10) 0.34050(10)
W2 0.59982(7) 0.59982(7) 0.59982(7)
O1 0.20631(7) 0.43920(10) 0.44700(9)
O2 0.78662(7) 0.56760(10) 0.55598(9)
O3 0.49177(7) 0.49177(7) 0.49177(7)
O4 0.23318(6) 0.23318(6) 0.23318(6)

loop_
_geom_angle_atom_site_label_1
_geom_angle_atom_site_label_2
_geom_angle_atom_site_label_3
_geom_angle
_geom_angle_publ_flag
O1 Zr1 O1 91.21(5) yes
O1 Zr1 O2 89.14(5) yes
O1 Zr1 O2 87.59(5) yes
O2 Zr1 O2 92.06(5) yes
O1 W1 O1 115.82(6) yes
O1 W1 O4 101.96(6) yes
O2 W2 O2 109.76(5) yes
O2 W2 O3 109.18(5) yes
Zr O1 W1 153.73(6) yes
Zr O2 W2 172.53(6) yes

loop_
_geom_bond_atom_site_label_1
_geom_bond_atom_site_label_2
_geom_bond_distance
_geom_bond_publ_flag
Zr1 O1 2.0450(10) yes
Zr1 O2 2.1060(10) yes
W1 O1 1.8150(10) yes
W1 O4 1.7070(10) yes
W2 O2 1.7860(10) yes
W2 O3 1.7180(10) yes
W1 O3 2.4050(10) yes
